data_4119735
loop_
_publ_author_name
'C\'esar A. Urbina-Blanco'
'Albert Poater'
'Tomas Lebl'
'Simone Manzini'
'Alexandra M. Z. Slawin'
'Luigi Cavallo'
'Steven P. Nolan'

_publ_section_title
;
 The Activation Mechanism of Ru-Indenylidene Complexes in Olefin
 Metathesis
;
_journal_name_full 'Journal of the American Chemical Society'
_journal_page_first 7073
_journal_page_last 7079
_journal_paper_doi 10.1021/ja402700p
_journal_volume 135
_journal_year 2013
_chemical_formula_moiety 'C54 H55 Cl2 N2 O P Ru,C H4 O'
_chemical_formula_sum 'C55 H55 Cl2 N2 O P Ru'
_chemical_formula_weight 962.95
_chemical_name_systematic
; 
 ? 
;
_space_group_IT_number 2
_symmetry_cell_setting triclinic
_symmetry_space_group_name_Hall '-P 1'
_symmetry_space_group_name_H-M 'P -1'
_atom_sites_solution_hydrogens geom
_atom_sites_solution_primary direct
_atom_sites_solution_secondary difmap
_audit_creation_method SHELXL-97
_cell_angle_alpha 107.109(4)
_cell_angle_beta 103.411(18)
_cell_angle_gamma 99.699(18)
_cell_formula_units_Z 2
_cell_length_a 11.734(12)
_cell_length_b 15.573(16)
_cell_length_c 17.953(18)
_cell_measurement_reflns_used 9840
_cell_measurement_temperature 93(2)
_cell_measurement_theta_max 28.1
_cell_measurement_theta_min 2.2
_cell_volume 2949(5)
_computing_cell_refinement 'CrystalClear (Rigaku Corp., 2004)'
_computing_data_collection 'CrystalClear (Rigaku Corp., 2004)'
_computing_data_reduction 'CrystalClear (Rigaku Corp., 2004)'
_computing_molecular_graphics 'Bruker SHELXTL'
_computing_publication_material 'Bruker SHELXTL'
_computing_structure_refinement 'SHELXL-97 (Sheldrick, 1997)'
_computing_structure_solution 'SHELXS-97 (Sheldrick, 1990)'
_diffrn_ambient_temperature 93(2)
_diffrn_measured_fraction_theta_full 0.994
_diffrn_measured_fraction_theta_max 0.976
_diffrn_measurement_device_type CCD
_diffrn_measurement_method '\w scans'
_diffrn_radiation_monochromator confocal
_diffrn_radiation_source 'rotating anode'
_diffrn_radiation_type MoK\a
_diffrn_radiation_wavelength 0.71073
_diffrn_reflns_av_R_equivalents 0.1543
_diffrn_reflns_av_sigmaI/netI 0.1260
_diffrn_reflns_limit_h_max 11
_diffrn_reflns_limit_h_min -14
_diffrn_reflns_limit_k_max 18
_diffrn_reflns_limit_k_min -18
_diffrn_reflns_limit_l_max 21
_diffrn_reflns_limit_l_min -19
_diffrn_reflns_number 29585
_diffrn_reflns_theta_full 25.00
_diffrn_reflns_theta_max 25.60
_diffrn_reflns_theta_min 2.18
_exptl_absorpt_coefficient_mu 0.417
_exptl_absorpt_correction_T_max 1.000
_exptl_absorpt_correction_T_min 0.585
_exptl_absorpt_correction_type multi-scan
_exptl_absorpt_process_details 'Jacobson, R. (1998) Private communication'
_exptl_crystal_colour Red
_exptl_crystal_description Prism
_exptl_crystal_F_000 1000
_exptl_crystal_size_max 0.20
_exptl_crystal_size_mid 0.20
_exptl_crystal_size_min 0.03
_refine_diff_density_max 3.547
_refine_diff_density_min -1.608
_refine_diff_density_rms 0.201
_refine_ls_extinction_coef 0.035(3)
_refine_ls_extinction_expression Fc^*^=kFc[1+0.001xFc^2^\l^3^/sin(2\q)]^-1/4^
_refine_ls_extinction_method SHELXL
_refine_ls_goodness_of_fit_ref 1.434
_refine_ls_hydrogen_treatment constr
_refine_ls_matrix_type full
_refine_ls_number_parameters 558
_refine_ls_number_reflns 10845
_refine_ls_number_restraints 0
_refine_ls_restrained_S_all 1.434
_refine_ls_R_factor_all 0.1382
_refine_ls_R_factor_gt 0.1303
_refine_ls_shift/su_max 0.174
_refine_ls_shift/su_mean 0.021
_refine_ls_structure_factor_coef Fsqd
_refine_ls_weighting_details 'calc w=1/[\s^2^(Fo^2^)+(0.2000P)^2^+0.0000P] where P=(Fo^2^+2Fc^2^)/3'
_refine_ls_weighting_scheme calc
_refine_ls_wR_factor_gt 0.3615
_refine_ls_wR_factor_ref 0.3755
_reflns_number_gt 9336
_reflns_number_total 10845
_reflns_threshold_expression >2sigma(I)
_cod_data_source_file ja402700p_si_003.cif
_cod_data_source_block M20
_cod_database_code 4119735

loop_
_symmetry_equiv_pos_as_xyz
'x, y, z'
'-x, -y, -z'

loop_
_atom_site_label
_atom_site_type_symbol
_atom_site_fract_x
_atom_site_fract_y
_atom_site_fract_z
_atom_site_U_iso_or_equiv
_atom_site_adp_type
_atom_site_occupancy
_atom_site_symmetry_multiplicity
_atom_site_calc_flag
_atom_site_refinement_flags
Ru1 Ru 0.25943(2) 0.07006(2) 0.295909(17) 0.04494(10) Uani 1 1 d .
Cl1 Cl 0.05975(8) 0.00638(7) 0.20097(6) 0.0506(3) Uani 1 1 d .
Cl2 Cl 0.43617(8) 0.09359(8) 0.40255(6) 0.0528(3) Uani 1 1 d .
C1A C 0.3982(3) 0.2541(3) 0.2931(3) 0.0536(11) Uani 1 1 d .
C1 C 0.3007(3) 0.1666(3) 0.2583(2) 0.0489(10) Uani 1 1 d .
C2 C 0.2349(4) 0.1683(3) 0.1778(2) 0.0529(11) Uani 1 1 d .
H2A H 0.1696 0.1194 0.1383 0.063 Uiso 1 1 calc R
C3 C 0.2802(4) 0.2486(3) 0.1679(3) 0.0556(11) Uani 1 1 d .
C3A C 0.3871(4) 0.3044(3) 0.2388(3) 0.0550(11) Uani 1 1 d .
C4 C 0.4689(5) 0.3845(3) 0.2520(3) 0.0680(15) Uani 1 1 d .
H4A H 0.4584 0.4174 0.2151 0.082 Uiso 1 1 calc R
C5 C 0.5725(5) 0.4177(3) 0.3243(3) 0.0724(16) Uani 1 1 d .
H5A H 0.6332 0.4721 0.3346 0.087 Uiso 1 1 calc R
C6 C 0.5824(4) 0.3702(3) 0.3779(3) 0.0669(14) Uani 1 1 d .
H6A H 0.6486 0.3936 0.4266 0.080 Uiso 1 1 calc R
C7 C 0.4960(4) 0.2877(3) 0.3619(3) 0.0542(11) Uani 1 1 d .
H7A H 0.5053 0.2550 0.3990 0.065 Uiso 1 1 calc R
C8 C 0.2271(4) 0.2751(3) 0.0974(3) 0.0633(13) Uani 1 1 d .
C9 C 0.1725(5) 0.2073(4) 0.0194(3) 0.0726(15) Uani 1 1 d .
H9A H 0.1709 0.1440 0.0111 0.087 Uiso 1 1 calc R
C10 C 0.1219(5) 0.2330(4) -0.0443(3) 0.0856(17) Uani 1 1 d .
H10A H 0.0814 0.1864 -0.0962 0.103 Uiso 1 1 calc R
C11 C 0.1274(6) 0.3224(5) -0.0359(4) 0.099(2) Uani 1 1 d .
H11A H 0.0973 0.3376 -0.0830 0.119 Uiso 1 1 calc R
C12 C 0.1772(6) 0.3953(4) 0.0416(4) 0.093(2) Uani 1 1 d .
H12A H 0.1760 0.4579 0.0485 0.111 Uiso 1 1 calc R
C13 C 0.2277(5) 0.3680(4) 0.1067(3) 0.0769(17) Uani 1 1 d .
H13A H 0.2639 0.4142 0.1594 0.092 Uiso 1 1 calc R
P1 P 0.33537(8) -0.03006(7) 0.20126(6) 0.0470(3) Uani 1 1 d .
C14 C 0.5009(3) -0.0092(3) 0.2242(2) 0.0467(10) Uani 1 1 d .
C15 C 0.5526(4) -0.0848(3) 0.2024(3) 0.0626(12) Uani 1 1 d .
H15A H 0.5041 -0.1469 0.1766 0.075 Uiso 1 1 calc R
C16 C 0.6806(4) -0.0635(4) 0.2208(3) 0.0709(14) Uani 1 1 d .
H16A H 0.7188 -0.1130 0.2102 0.085 Uiso 1 1 calc R
C17 C 0.7510(4) 0.0262(4) 0.2533(3) 0.0641(13) Uani 1 1 d .
H17A H 0.8364 0.0385 0.2642 0.077 Uiso 1 1 calc R
C18 C 0.6958(4) 0.0984(4) 0.2699(3) 0.0662(14) Uani 1 1 d .
H18A H 0.7432 0.1608 0.2905 0.079 Uiso 1 1 calc R
C19 C 0.5730(4) 0.0804(3) 0.2570(3) 0.0605(13) Uani 1 1 d .
H19A H 0.5369 0.1308 0.2709 0.073 Uiso 1 1 calc R
C20 C 0.2861(3) -0.0376(3) 0.0955(3) 0.0528(11) Uani 1 1 d .
C21 C 0.1647(4) -0.0756(4) 0.0482(3) 0.0632(14) Uani 1 1 d .
H21A H 0.1081 -0.1025 0.0703 0.076 Uiso 1 1 calc R
C22 C 0.1261(4) -0.0745(4) -0.0299(3) 0.0710(16) Uani 1 1 d .
H22A H 0.0440 -0.1027 -0.0618 0.085 Uiso 1 1 calc R
C23 C 0.2051(4) -0.0333(4) -0.0620(3) 0.0773(16) Uani 1 1 d .
H23A H 0.1781 -0.0311 -0.1154 0.093 Uiso 1 1 calc R
C24 C 0.3254(4) 0.0054(4) -0.0152(3) 0.0741(15) Uani 1 1 d .
H24A H 0.3806 0.0332 -0.0378 0.089 Uiso 1 1 calc R
C25 C 0.3663(4) 0.0047(3) 0.0615(3) 0.0596(12) Uani 1 1 d .
H25A H 0.4489 0.0327 0.0923 0.072 Uiso 1 1 calc R
C26 C 0.2900(4) -0.1495(3) 0.1980(3) 0.0586(11) Uani 1 1 d .
C27 C 0.3105(5) -0.1606(4) 0.2749(3) 0.0725(13) Uani 1 1 d .
H27A H 0.3397 -0.1087 0.3243 0.087 Uiso 1 1 calc R
C28 C 0.2855(6) -0.2522(4) 0.2747(4) 0.0930(17) Uani 1 1 d .
H28A H 0.3022 -0.2608 0.3260 0.112 Uiso 1 1 calc R
C29 C 0.2415(8) -0.3255(5) 0.2095(6) 0.121(3) Uani 1 1 d .
H29A H 0.2299 -0.3858 0.2132 0.145 Uiso 1 1 calc R
C30 C 0.2101(9) -0.3136(5) 0.1305(5) 0.126(3) Uani 1 1 d .
H30A H 0.1685 -0.3653 0.0820 0.151 Uiso 1 1 calc R
C31 C 0.2419(7) -0.2261(4) 0.1274(4) 0.098(2) Uani 1 1 d .
H31A H 0.2307 -0.2183 0.0759 0.118 Uiso 1 1 calc R
C41 C 0.1640(3) 0.1214(3) 0.3793(2) 0.0500(10) Uani 1 1 d .
N42 N 0.1234(3) 0.1955(2) 0.3919(2) 0.0528(9) Uani 1 1 d .
C43 C 0.0376(4) 0.1976(3) 0.4417(3) 0.0584(11) Uani 1 1 d .
H43A H -0.0427 0.2008 0.4114 0.070 Uiso 1 1 calc R
H43B H 0.0696 0.2507 0.4939 0.070 Uiso 1 1 calc R
C44 C 0.0311(4) 0.1045(3) 0.4557(3) 0.0641(12) Uani 1 1 d .
H44A H 0.0588 0.1140 0.5146 0.077 Uiso 1 1 calc R
H44B H -0.0524 0.0639 0.4317 0.077 Uiso 1 1 calc R
N45 N 0.1128(3) 0.0649(2) 0.4139(2) 0.0514(9) Uani 1 1 d .
C46 C 0.1701(4) 0.2796(3) 0.3788(3) 0.0539(11) Uani 1 1 d .
C47 C 0.1045(3) 0.3000(3) 0.3140(3) 0.0525(11) Uani 1 1 d .
C48 C 0.1524(4) 0.3860(3) 0.3076(3) 0.0590(12) Uani 1 1 d .
H48A H 0.1102 0.4006 0.2629 0.071 Uiso 1 1 calc R
C49 C 0.2539(4) 0.4490(3) 0.3607(3) 0.0575(12) Uani 1 1 d .
C50 C 0.3142(4) 0.4277(3) 0.4269(3) 0.0628(13) Uani 1 1 d .
H50A H 0.3842 0.4718 0.4663 0.075 Uiso 1 1 calc R
C51 C 0.2751(4) 0.3445(3) 0.4366(3) 0.0563(12) Uani 1 1 d .
C52 C -0.0099(4) 0.2333(3) 0.2518(3) 0.0604(13) Uani 1 1 d .
H52A H -0.0284 0.1773 0.2658 0.091 Uiso 1 1 calc R
H52B H 0.0016 0.2162 0.1974 0.091 Uiso 1 1 calc R
H52C H -0.0772 0.2630 0.2517 0.091 Uiso 1 1 calc R
C53 C 0.3022(5) 0.5387(4) 0.3520(4) 0.0786(17) Uani 1 1 d .
H53A H 0.2497 0.5434 0.3030 0.118 Uiso 1 1 calc R
H53B H 0.3842 0.5421 0.3472 0.118 Uiso 1 1 calc R
H53C H 0.3047 0.5901 0.4001 0.118 Uiso 1 1 calc R
C54 C 0.3426(4) 0.3229(3) 0.5087(3) 0.0640(14) Uani 1 1 d .
H54A H 0.4129 0.3751 0.5424 0.096 Uiso 1 1 calc R
H54B H 0.3699 0.2666 0.4890 0.096 Uiso 1 1 calc R
H54C H 0.2887 0.3131 0.5414 0.096 Uiso 1 1 calc R
C55 C 0.1485(3) -0.0141(3) 0.4302(2) 0.0486(10) Uani 1 1 d .
C56 C 0.2428(3) 0.0012(3) 0.4994(3) 0.0552(11) Uani 1 1 d .
C57 C 0.2709(4) -0.0735(3) 0.5170(3) 0.0606(12) Uani 1 1 d .
H57A H 0.3359 -0.0633 0.5641 0.073 Uiso 1 1 calc R
C58 C 0.2070(4) -0.1644(3) 0.4680(3) 0.0606(11) Uani 1 1 d .
C59 C 0.1098(4) -0.1799(4) 0.3999(3) 0.0637(13) Uani 1 1 d .
H59A H 0.0653 -0.2417 0.3667 0.076 Uiso 1 1 calc R
C60 C 0.0772(4) -0.1056(3) 0.3798(3) 0.0582(11) Uani 1 1 d .
C61 C 0.3113(4) 0.0959(4) 0.5570(3) 0.0696(14) Uani 1 1 d .
H61A H 0.3732 0.0911 0.6018 0.104 Uiso 1 1 calc R
H61B H 0.2555 0.1285 0.5793 0.104 Uiso 1 1 calc R
H61C H 0.3504 0.1304 0.5281 0.104 Uiso 1 1 calc R
C62 C 0.2421(5) -0.2444(4) 0.4893(3) 0.0754(15) Uani 1 1 d .
H62A H 0.1881 -0.3029 0.4490 0.113 Uiso 1 1 calc R
H62B H 0.2353 -0.2396 0.5437 0.113 Uiso 1 1 calc R
H62C H 0.3259 -0.2429 0.4892 0.113 Uiso 1 1 calc R
C63 C -0.0331(4) -0.1240(3) 0.3083(3) 0.0680(13) Uani 1 1 d .
H63A H -0.0681 -0.1911 0.2818 0.102 Uiso 1 1 calc R
H63B H -0.0094 -0.0981 0.2690 0.102 Uiso 1 1 calc R
H63C H -0.0933 -0.0947 0.3279 0.102 Uiso 1 1 calc R
O71 O 0.9112(16) 0.5173(12) 0.3952(11) 0.188(6) Uiso 0.50 1 d P
C71 C 0.9994(14) 0.5312(9) 0.4885(9) 0.101(4) Uiso 0.50 1 d P
O72 O 0.390(2) 0.3281(15) 0.7462(14) 0.241(9) Uiso 0.50 1 d P
C72 C 0.437(3) 0.346(2) 0.840(2) 0.231(14) Uiso 0.50 1 d P

loop_
_atom_site_aniso_label
_atom_site_aniso_U_11
_atom_site_aniso_U_22
_atom_site_aniso_U_33
_atom_site_aniso_U_23
_atom_site_aniso_U_13
_atom_site_aniso_U_12
Ru1 0.03214(14) 0.06676(19) 0.04127(17) 0.02380(14) 0.01528(12) 0.01132(13)
Cl1 0.0333(4) 0.0758(5) 0.0439(4) 0.0239(4) 0.0124(3) 0.0099(4)
Cl2 0.0338(4) 0.0822(6) 0.0461(5) 0.0265(4) 0.0140(3) 0.0140(4)
C1A 0.0426(17) 0.071(2) 0.054(2) 0.0249(17) 0.0200(15) 0.0181(16)
C1 0.0326(15) 0.067(2) 0.051(2) 0.0245(16) 0.0164(13) 0.0115(14)
C2 0.0448(18) 0.068(2) 0.046(2) 0.0226(17) 0.0153(15) 0.0073(16)
C3 0.0461(19) 0.067(2) 0.058(2) 0.0269(18) 0.0196(16) 0.0121(16)
C3A 0.0516(19) 0.070(2) 0.056(2) 0.0315(17) 0.0274(15) 0.0144(16)
C4 0.069(3) 0.060(2) 0.069(3) 0.022(2) 0.013(2) 0.013(2)
C5 0.060(3) 0.068(3) 0.081(3) 0.027(2) 0.014(2) 0.001(2)
C6 0.042(2) 0.071(3) 0.077(3) 0.022(2) 0.0123(19) 0.0017(18)
C7 0.0432(18) 0.072(2) 0.046(2) 0.0233(17) 0.0099(15) 0.0115(16)
C8 0.067(2) 0.071(2) 0.056(2) 0.0283(19) 0.0218(19) 0.0109(19)
C9 0.068(3) 0.087(3) 0.056(3) 0.033(2) 0.009(2) 0.001(2)
C10 0.075(3) 0.096(3) 0.084(3) 0.059(2) 0.005(2) -0.007(3)
C11 0.093(4) 0.116(4) 0.095(4) 0.060(3) 0.019(3) 0.013(3)
C12 0.096(4) 0.112(4) 0.078(3) 0.058(3) 0.014(3) 0.020(3)
C13 0.084(3) 0.073(3) 0.067(3) 0.026(2) 0.013(3) 0.014(2)
P1 0.0344(4) 0.0691(5) 0.0443(5) 0.0242(4) 0.0182(3) 0.0135(4)
C14 0.0314(15) 0.078(2) 0.0384(17) 0.0289(15) 0.0133(12) 0.0144(14)
C15 0.0496(19) 0.083(2) 0.076(3) 0.040(2) 0.0310(17) 0.0320(17)
C16 0.056(2) 0.102(3) 0.080(3) 0.047(2) 0.0328(18) 0.0380(19)
C17 0.0340(17) 0.115(3) 0.056(2) 0.044(2) 0.0186(15) 0.0193(18)
C18 0.0427(19) 0.101(3) 0.060(2) 0.033(2) 0.0271(16) 0.0080(19)
C19 0.0431(19) 0.086(3) 0.061(2) 0.030(2) 0.0244(16) 0.0186(18)
C20 0.0415(17) 0.077(2) 0.047(2) 0.0230(17) 0.0159(15) 0.0251(15)
C21 0.0402(19) 0.096(3) 0.051(2) 0.020(2) 0.0182(16) 0.0123(19)
C22 0.043(2) 0.127(4) 0.040(2) 0.025(2) 0.0079(16) 0.027(2)
C23 0.061(2) 0.137(4) 0.044(2) 0.038(2) 0.0183(18) 0.035(2)
C24 0.058(2) 0.128(4) 0.058(2) 0.042(2) 0.0296(18) 0.046(2)
C25 0.0360(16) 0.106(3) 0.051(2) 0.0383(19) 0.0227(14) 0.0230(17)
C26 0.052(2) 0.080(2) 0.064(2) 0.0412(18) 0.0262(16) 0.0254(17)
C27 0.087(3) 0.088(3) 0.072(2) 0.041(2) 0.052(2) 0.038(2)
C28 0.143(4) 0.092(3) 0.096(3) 0.060(2) 0.079(3) 0.055(3)
C29 0.149(6) 0.082(3) 0.153(6) 0.060(4) 0.059(5) 0.029(4)
C30 0.181(8) 0.080(4) 0.091(5) 0.018(4) 0.018(5) 0.023(5)
C31 0.139(6) 0.063(3) 0.067(4) 0.008(3) 0.008(4) 0.017(3)
C41 0.0367(16) 0.084(2) 0.0387(17) 0.0307(16) 0.0147(13) 0.0192(15)
N42 0.0479(15) 0.0720(19) 0.0505(17) 0.0259(14) 0.0277(12) 0.0199(13)
C43 0.055(2) 0.071(2) 0.067(2) 0.0343(18) 0.0348(16) 0.0221(16)
C44 0.068(2) 0.087(3) 0.060(2) 0.0366(19) 0.0380(17) 0.0316(19)
N45 0.0362(14) 0.0786(19) 0.0516(17) 0.0353(14) 0.0187(12) 0.0152(13)
C46 0.0483(18) 0.065(2) 0.061(2) 0.0266(17) 0.0284(16) 0.0203(15)
C47 0.0408(17) 0.074(2) 0.053(2) 0.0318(17) 0.0171(15) 0.0169(15)
C48 0.058(2) 0.061(2) 0.063(2) 0.0281(18) 0.0235(18) 0.0104(18)
C49 0.050(2) 0.062(2) 0.065(2) 0.0244(19) 0.0231(17) 0.0138(17)
C50 0.053(2) 0.068(2) 0.062(3) 0.018(2) 0.0229(18) 0.0028(19)
C51 0.055(2) 0.068(2) 0.048(2) 0.0200(18) 0.0169(17) 0.0175(17)
C52 0.045(2) 0.072(2) 0.061(2) 0.025(2) 0.0116(17) 0.0074(17)
C53 0.084(3) 0.062(3) 0.085(3) 0.020(2) 0.031(3) 0.007(2)
C54 0.058(2) 0.077(3) 0.056(2) 0.022(2) 0.0169(19) 0.016(2)
C55 0.0396(16) 0.074(2) 0.0477(18) 0.0323(15) 0.0234(13) 0.0188(14)
C56 0.0404(17) 0.083(2) 0.058(2) 0.0392(18) 0.0217(15) 0.0209(16)
C57 0.0410(18) 0.102(3) 0.061(2) 0.0475(19) 0.0249(15) 0.0280(17)
C58 0.0534(19) 0.093(3) 0.058(2) 0.0425(19) 0.0300(16) 0.0301(18)
C59 0.053(2) 0.088(3) 0.069(2) 0.037(2) 0.0346(17) 0.0255(19)
C60 0.0437(17) 0.089(2) 0.071(2) 0.0509(18) 0.0327(15) 0.0279(16)
C61 0.061(2) 0.102(3) 0.055(2) 0.038(2) 0.0241(19) 0.018(2)
C62 0.085(3) 0.086(3) 0.075(3) 0.042(2) 0.029(2) 0.041(2)
C63 0.050(2) 0.089(3) 0.073(3) 0.049(2) 0.0111(19) 0.009(2)

loop_
_atom_type_symbol
_atom_type_description
_atom_type_scat_dispersion_real
_atom_type_scat_dispersion_imag
_atom_type_scat_source
C C 0.0033 0.0016 'International Tables Vol C Tables 4.2.6.8 and 6.1.1.4'
H H 0.0000 0.0000 'International Tables Vol C Tables 4.2.6.8 and 6.1.1.4'
N N 0.0061 0.0033 'International Tables Vol C Tables 4.2.6.8 and 6.1.1.4'
P P 0.1023 0.0942 'International Tables Vol C Tables 4.2.6.8 and 6.1.1.4'
Cl Cl 0.1484 0.1585 'International Tables Vol C Tables 4.2.6.8 and 6.1.1.4'
Ru Ru -1.2594 0.8363 'International Tables Vol C Tables 4.2.6.8 and 6.1.1.4'
O O 0.0106 0.0060 'International Tables Vol C Tables 4.2.6.8 and 6.1.1.4'

loop_
_geom_angle_atom_site_label_1
_geom_angle_atom_site_label_2
_geom_angle_atom_site_label_3
_geom_angle
_geom_angle_site_symmetry_1
C1 Ru1 C41 104.41(19) .
C1 Ru1 Cl2 102.57(12) .
C41 Ru1 Cl2 92.37(13) .
C1 Ru1 P1 91.16(15) .
C41 Ru1 P1 163.30(13) .
Cl2 Ru1 P1 90.04(8) .
C1 Ru1 Cl1 95.40(12) .
C41 Ru1 Cl1 83.04(12) .
Cl2 Ru1 Cl1 162.03(5) .
P1 Ru1 Cl1 89.61(8) .
C7 C1A C3A 118.4(4) .
C7 C1A C1 131.5(4) .
C3A C1A C1 109.9(3) .
C1A C1 C2 103.3(4) .
C1A C1 Ru1 133.2(3) .
C2 C1 Ru1 123.5(3) .
C3 C2 C1 111.0(3) .
C3 C2 H2A 124.5 .
C1 C2 H2A 124.5 .
C2 C3 C3A 109.2(4) .
C2 C3 C8 124.1(4) .
C3A C3 C8 126.6(4) .
C4 C3A C1A 123.0(4) .
C4 C3A C3 130.5(5) .
C1A C3A C3 106.4(4) .
C3A C4 C5 117.7(5) .
C3A C4 H4A 121.2 .
C5 C4 H4A 121.2 .
C6 C5 C4 119.6(4) .
C6 C5 H5A 120.2 .
C4 C5 H5A 120.2 .
C5 C6 C7 120.9(4) .
C5 C6 H6A 119.6 .
C7 C6 H6A 119.5 .
C1A C7 C6 120.5(5) .
C1A C7 H7A 119.8 .
C6 C7 H7A 119.8 .
C13 C8 C9 118.2(5) .
C13 C8 C3 121.3(4) .
C9 C8 C3 120.5(5) .
C10 C9 C8 119.5(5) .
C10 C9 H9A 120.2 .
C8 C9 H9A 120.2 .
C11 C10 C9 122.0(5) .
C11 C10 H10A 119.0 .
C9 C10 H10A 119.0 .
C12 C11 C10 122.0(6) .
C12 C11 H11A 119.0 .
C10 C11 H11A 119.0 .
C11 C12 C13 115.4(6) .
C11 C12 H12A 122.3 .
C13 C12 H12A 122.3 .
C8 C13 C12 122.7(5) .
C8 C13 H13A 118.7 .
C12 C13 H13A 118.7 .
C20 P1 C26 104.7(2) .
C20 P1 C14 103.28(19) .
C26 P1 C14 102.3(2) .
C20 P1 Ru1 117.37(16) .
C26 P1 Ru1 110.21(17) .
C14 P1 Ru1 117.26(13) .
C19 C14 C15 120.2(4) .
C19 C14 P1 120.0(3) .
C15 C14 P1 119.7(3) .
C16 C15 C14 116.7(4) .
C16 C15 H15A 121.6 .
C14 C15 H15A 121.7 .
C17 C16 C15 122.2(5) .
C17 C16 H16A 118.9 .
C15 C16 H16A 118.9 .
C18 C17 C16 119.0(4) .
C18 C17 H17A 120.5 .
C16 C17 H17A 120.5 .
C17 C18 C19 120.4(5) .
C17 C18 H18A 119.8 .
C19 C18 H18A 119.8 .
C14 C19 C18 121.4(5) .
C14 C19 H19A 119.3 .
C18 C19 H19A 119.3 .
C21 C20 C25 117.7(4) .
C21 C20 P1 121.3(4) .
C25 C20 P1 120.6(3) .
C22 C21 C20 121.0(5) .
C22 C21 H21A 119.5 .
C20 C21 H21A 119.5 .
C23 C22 C21 120.5(4) .
C23 C22 H22A 119.8 .
C21 C22 H22A 119.8 .
C24 C23 C22 118.9(5) .
C24 C23 H23A 120.6 .
C22 C23 H23A 120.6 .
C25 C24 C23 122.1(5) .
C25 C24 H24A 119.0 .
C23 C24 H24A 119.0 .
C24 C25 C20 119.8(4) .
C24 C25 H25A 120.1 .
C20 C25 H25A 120.1 .
C31 C26 C27 120.0(5) .
C31 C26 P1 124.7(5) .
C27 C26 P1 115.3(3) .
C26 C27 C28 116.8(5) .
C26 C27 H27A 121.6 .
C28 C27 H27A 121.6 .
C29 C28 C27 124.5(7) .
C29 C28 H28A 117.7 .
C27 C28 H28A 117.7 .
C28 C29 C30 118.6(7) .
C28 C29 H29A 120.7 .
C30 C29 H29A 120.7 .
C31 C30 C29 118.6(6) .
C31 C30 H30A 120.7 .
C29 C30 H30A 120.7 .
C26 C31 C30 120.9(7) .
C26 C31 H31A 119.5 .
C30 C31 H31A 119.5 .
N42 C41 N45 109.7(4) .
N42 C41 Ru1 129.0(3) .
N45 C41 Ru1 119.7(3) .
C41 N42 C46 127.3(4) .
C41 N42 C43 113.2(4) .
C46 N42 C43 118.1(4) .
N42 C43 C44 101.6(4) .
N42 C43 H43A 111.4 .
C44 C43 H43A 111.4 .
N42 C43 H43B 111.5 .
C44 C43 H43B 111.5 .
H43A C43 H43B 109.3 .
N45 C44 C43 103.3(4) .
N45 C44 H44A 111.1 .
C43 C44 H44A 111.1 .
N45 C44 H44B 111.1 .
C43 C44 H44B 111.1 .
H44A C44 H44B 109.1 .
C41 N45 C55 128.8(4) .
C41 N45 C44 112.1(4) .
C55 N45 C44 117.3(4) .
C47 C46 C51 120.8(4) .
C47 C46 N42 119.5(3) .
C51 C46 N42 119.4(4) .
C46 C47 C48 116.4(4) .
C46 C47 C52 122.4(4) .
C48 C47 C52 121.2(4) .
C49 C48 C47 124.5(5) .
C49 C48 H48A 117.8 .
C47 C48 H48A 117.8 .
C48 C49 C50 117.4(5) .
C48 C49 C53 123.2(5) .
C50 C49 C53 119.5(4) .
C51 C50 C49 121.8(4) .
C51 C50 H50A 119.1 .
C49 C50 H50A 119.1 .
C50 C51 C46 119.1(4) .
C50 C51 C54 120.8(4) .
C46 C51 C54 120.2(4) .
C47 C52 H52A 109.5 .
C47 C52 H52B 109.5 .
H52A C52 H52B 109.5 .
C47 C52 H52C 109.5 .
H52A C52 H52C 109.5 .
H52B C52 H52C 109.5 .
C49 C53 H53A 109.5 .
C49 C53 H53B 109.5 .
H53A C53 H53B 109.5 .
C49 C53 H53C 109.5 .
H53A C53 H53C 109.5 .
H53B C53 H53C 109.5 .
C51 C54 H54A 109.5 .
C51 C54 H54B 109.5 .
H54A C54 H54B 109.5 .
C51 C54 H54C 109.5 .
H54A C54 H54C 109.5 .
H54B C54 H54C 109.5 .
C56 C55 N45 119.2(3) .
C56 C55 C60 121.5(4) .
N45 C55 C60 119.0(3) .
C55 C56 C57 118.8(4) .
C55 C56 C61 122.6(4) .
C57 C56 C61 118.6(4) .
C56 C57 C58 122.0(4) .
C56 C57 H57A 119.0 .
C58 C57 H57A 119.0 .
C57 C58 C59 119.3(5) .
C57 C58 C62 120.1(4) .
C59 C58 C62 120.6(4) .
C60 C59 C58 120.7(4) .
C60 C59 H59A 119.7 .
C58 C59 H59A 119.7 .
C59 C60 C55 117.7(4) .
C59 C60 C63 119.6(4) .
C55 C60 C63 122.7(4) .
C56 C61 H61A 109.5 .
C56 C61 H61B 109.5 .
H61A C61 H61B 109.5 .
C56 C61 H61C 109.5 .
H61A C61 H61C 109.5 .
H61B C61 H61C 109.5 .
C58 C62 H62A 109.5 .
C58 C62 H62B 109.5 .
H62A C62 H62B 109.5 .
C58 C62 H62C 109.5 .
H62A C62 H62C 109.5 .
H62B C62 H62C 109.5 .
C60 C63 H63A 109.5 .
C60 C63 H63B 109.5 .
H63A C63 H63B 109.5 .
C60 C63 H63C 109.5 .
H63A C63 H63C 109.5 .
H63B C63 H63C 109.5 .
C71 C71 O71 121.1(16) 2_766

loop_
_geom_bond_atom_site_label_1
_geom_bond_atom_site_label_2
_geom_bond_distance
_geom_bond_site_symmetry_2
Ru1 C1 1.859(5) .
Ru1 C41 2.123(4) .
Ru1 Cl2 2.364(2) .
Ru1 P1 2.3925(18) .
Ru1 Cl1 2.398(2) .
C1A C7 1.370(5) .
C1A C3A 1.415(7) .
C1A C1 1.483(5) .
C1 C2 1.483(6) .
C2 C3 1.352(6) .
C2 H2A 0.9500 .
C3 C3A 1.480(5) .
C3 C8 1.480(7) .
C3A C4 1.360(6) .
C4 C5 1.445(7) .
C4 H4A 0.9500 .
C5 C6 1.372(8) .
C5 H5A 0.9500 .
C6 C7 1.404(6) .
C6 H6A 0.9500 .
C7 H7A 0.9500 .
C8 C13 1.405(8) .
C8 C9 1.405(6) .
C9 C10 1.362(8) .
C9 H9A 0.9500 .
C10 C11 1.344(9) .
C10 H10A 0.9500 .
C11 C12 1.427(8) .
C11 H11A 0.9500 .
C12 C13 1.398(9) .
C12 H12A 0.9500 .
C13 H13A 0.9500 .
P1 C20 1.814(5) .
P1 C26 1.826(5) .
P1 C14 1.840(4) .
C14 C19 1.377(6) .
C14 C15 1.410(6) .
C15 C16 1.418(6) .
C15 H15A 0.9500 .
C16 C17 1.372(7) .
C16 H16A 0.9500 .
C17 C18 1.382(7) .
C17 H17A 0.9500 .
C18 C19 1.370(6) .
C18 H18A 0.9500 .
C19 H19A 0.9500 .
C20 C21 1.401(5) .
C20 C25 1.410(7) .
C21 C22 1.376(7) .
C21 H21A 0.9500 .
C22 C23 1.366(8) .
C22 H22A 0.9500 .
C23 C24 1.388(6) .
C23 H23A 0.9500 .
C24 C25 1.352(7) .
C24 H24A 0.9500 .
C25 H25A 0.9500 .
C26 C31 1.379(7) .
C26 C27 1.412(7) .
C27 C28 1.405(8) .
C27 H27A 0.9500 .
C28 C29 1.294(9) .
C28 H28A 0.9500 .
C29 C30 1.456(13) .
C29 H29A 0.9500 .
C30 C31 1.371(10) .
C30 H30A 0.9500 .
C31 H31A 0.9500 .
C41 N42 1.302(6) .
C41 N45 1.355(6) .
N42 C46 1.438(6) .
N42 C43 1.491(6) .
C43 C44 1.536(7) .
C43 H43A 0.9900 .
C43 H43B 0.9900 .
C44 N45 1.456(6) .
C44 H44A 0.9900 .
C44 H44B 0.9900 .
N45 C55 1.450(6) .
C46 C47 1.391(6) .
C46 C51 1.410(6) .
C47 C48 1.410(6) .
C47 C52 1.511(5) .
C48 C49 1.348(6) .
C48 H48A 0.9500 .
C49 C50 1.395(7) .
C49 C53 1.483(7) .
C50 C51 1.374(7) .
C50 H50A 0.9500 .
C51 C54 1.511(7) .
C52 H52A 0.9800 .
C52 H52B 0.9800 .
C52 H52C 0.9800 .
C53 H53A 0.9800 .
C53 H53B 0.9800 .
C53 H53C 0.9800 .
C54 H54A 0.9800 .
C54 H54B 0.9800 .
C54 H54C 0.9800 .
C55 C56 1.387(6) .
C55 C60 1.427(6) .
C56 C57 1.363(7) .
C56 C61 1.486(6) .
C57 C58 1.395(6) .
C57 H57A 0.9500 .
C58 C59 1.394(6) .
C58 C62 1.499(8) .
C59 C60 1.395(7) .
C59 H59A 0.9500 .
C60 C63 1.515(6) .
C61 H61A 0.9800 .
C61 H61B 0.9800 .
C61 H61C 0.9800 .
C62 H62A 0.9800 .
C62 H62B 0.9800 .
C62 H62C 0.9800 .
C63 H63A 0.9800 .
C63 H63B 0.9800 .
C63 H63C 0.9800 .
O71 C71 1.68(2) .
C71 C71 1.16(3) 2_766
O72 C72 1.58(4) .

loop_
_geom_torsion_atom_site_label_1
_geom_torsion_atom_site_label_2
_geom_torsion_atom_site_label_3
_geom_torsion_atom_site_label_4
_geom_torsion
C7 C1A C1 C2 -172.2(5)
C3A C1A C1 C2 2.2(5)
C7 C1A C1 Ru1 6.6(8)
C3A C1A C1 Ru1 -179.0(3)
C41 Ru1 C1 C1A 79.6(4)
Cl2 Ru1 C1 C1A -16.2(4)
P1 Ru1 C1 C1A -106.5(4)
Cl1 Ru1 C1 C1A 163.8(4)
C41 Ru1 C1 C2 -101.7(4)
Cl2 Ru1 C1 C2 162.5(3)
P1 Ru1 C1 C2 72.2(4)
Cl1 Ru1 C1 C2 -17.5(4)
C1A C1 C2 C3 -4.1(5)
Ru1 C1 C2 C3 176.9(3)
C1 C2 C3 C3A 4.5(5)
C1 C2 C3 C8 -174.1(4)
C7 C1A C3A C4 -0.1(7)
C1 C1A C3A C4 -175.4(5)
C7 C1A C3A C3 175.5(4)
C1 C1A C3A C3 0.3(5)
C2 C3 C3A C4 172.2(5)
C8 C3 C3A C4 -9.2(9)
C2 C3 C3A C1A -2.9(5)
C8 C3 C3A C1A 175.6(5)
C1A C3A C4 C5 1.2(8)
C3 C3A C4 C5 -173.3(5)
C3A C4 C5 C6 -2.5(8)
C4 C5 C6 C7 2.7(8)
C3A C1A C7 C6 0.2(7)
C1 C1A C7 C6 174.3(5)
C5 C6 C7 C1A -1.6(8)
C2 C3 C8 C13 144.4(5)
C3A C3 C8 C13 -34.0(8)
C2 C3 C8 C9 -34.5(8)
C3A C3 C8 C9 147.2(5)
C13 C8 C9 C10 -0.3(8)
C3 C8 C9 C10 178.6(5)
C8 C9 C10 C11 3.3(10)
C9 C10 C11 C12 -5.7(11)
C10 C11 C12 C13 4.7(11)
C9 C8 C13 C12 -0.4(9)
C3 C8 C13 C12 -179.3(6)
C11 C12 C13 C8 -1.6(10)
C1 Ru1 P1 C20 -49.27(19)
C41 Ru1 P1 C20 109.8(4)
Cl2 Ru1 P1 C20 -151.84(16)
Cl1 Ru1 P1 C20 46.12(16)
C1 Ru1 P1 C26 -168.89(18)
C41 Ru1 P1 C26 -9.9(4)
Cl2 Ru1 P1 C26 88.54(16)
Cl1 Ru1 P1 C26 -73.50(16)
C1 Ru1 P1 C14 74.6(2)
C41 Ru1 P1 C14 -126.4(4)
Cl2 Ru1 P1 C14 -27.94(17)
Cl1 Ru1 P1 C14 170.02(16)
C20 P1 C14 C19 92.2(4)
C26 P1 C14 C19 -159.3(4)
Ru1 P1 C14 C19 -38.6(4)
C20 P1 C14 C15 -83.0(4)
C26 P1 C14 C15 25.5(4)
Ru1 P1 C14 C15 146.2(3)
C19 C14 C15 C16 3.9(7)
P1 C14 C15 C16 179.0(4)
C14 C15 C16 C17 -4.1(8)
C15 C16 C17 C18 1.0(8)
C16 C17 C18 C19 2.4(7)
C15 C14 C19 C18 -0.7(7)
P1 C14 C19 C18 -175.8(4)
C17 C18 C19 C14 -2.6(7)
C26 P1 C20 C21 57.1(4)
C14 P1 C20 C21 163.9(4)
Ru1 P1 C20 C21 -65.4(4)
C26 P1 C20 C25 -130.5(4)
C14 P1 C20 C25 -23.7(4)
Ru1 P1 C20 C25 107.0(4)
C25 C20 C21 C22 2.3(7)
P1 C20 C21 C22 174.9(4)
C20 C21 C22 C23 -2.3(9)
C21 C22 C23 C24 1.6(9)
C22 C23 C24 C25 -1.1(9)
C23 C24 C25 C20 1.1(8)
C21 C20 C25 C24 -1.6(7)
P1 C20 C25 C24 -174.3(4)
C20 P1 C26 C31 6.6(6)
C14 P1 C26 C31 -100.9(5)
Ru1 P1 C26 C31 133.7(5)
C20 P1 C26 C27 -175.2(4)
C14 P1 C26 C27 77.3(4)
Ru1 P1 C26 C27 -48.2(4)
C31 C26 C27 C28 3.1(8)
P1 C26 C27 C28 -175.1(4)
C26 C27 C28 C29 -2.6(10)
C27 C28 C29 C30 -2.8(13)
C28 C29 C30 C31 7.8(15)
C27 C26 C31 C30 1.9(11)
P1 C26 C31 C30 -180.0(7)
C29 C30 C31 C26 -7.4(14)
C1 Ru1 C41 N42 11.0(4)
Cl2 Ru1 C41 N42 114.7(3)
P1 Ru1 C41 N42 -147.3(3)
Cl1 Ru1 C41 N42 -82.8(3)
C1 Ru1 C41 N45 175.2(3)
Cl2 Ru1 C41 N45 -81.2(3)
P1 Ru1 C41 N45 16.9(6)
Cl1 Ru1 C41 N45 81.4(3)
N45 C41 N42 C46 167.7(4)
Ru1 C41 N42 C46 -26.8(6)
N45 C41 N42 C43 1.7(4)
Ru1 C41 N42 C43 167.2(3)
C41 N42 C43 C44 -1.5(4)
C46 N42 C43 C44 -168.9(3)
N42 C43 C44 N45 0.6(4)
N42 C41 N45 C55 -165.7(3)
Ru1 C41 N45 C55 27.3(5)
N42 C41 N45 C44 -1.3(4)
Ru1 C41 N45 C44 -168.3(3)
C43 C44 N45 C41 0.3(4)
C43 C44 N45 C55 166.7(3)
C41 N42 C46 C47 108.2(5)
C43 N42 C46 C47 -86.4(5)
C41 N42 C46 C51 -78.3(6)
C43 N42 C46 C51 87.1(5)
C51 C46 C47 C48 3.1(7)
N42 C46 C47 C48 176.5(4)
C51 C46 C47 C52 -178.6(4)
N42 C46 C47 C52 -5.2(7)
C46 C47 C48 C49 -1.7(7)
C52 C47 C48 C49 -180.0(5)
C47 C48 C49 C50 -1.0(8)
C47 C48 C49 C53 179.7(5)
C48 C49 C50 C51 2.4(8)
C53 C49 C50 C51 -178.3(5)
C49 C50 C51 C46 -1.0(8)
C49 C50 C51 C54 179.6(5)
C47 C46 C51 C50 -1.8(7)
N42 C46 C51 C50 -175.3(4)
C47 C46 C51 C54 177.5(4)
N42 C46 C51 C54 4.1(7)
C41 N45 C55 C56 81.0(5)
C44 N45 C55 C56 -82.7(5)
C41 N45 C55 C60 -105.8(5)
C44 N45 C55 C60 90.5(5)
N45 C55 C56 C57 176.0(4)
C60 C55 C56 C57 3.0(6)
N45 C55 C56 C61 -1.3(6)
C60 C55 C56 C61 -174.4(4)
C55 C56 C57 C58 -0.5(7)
C61 C56 C57 C58 177.0(4)
C56 C57 C58 C59 -1.5(7)
C56 C57 C58 C62 179.3(5)
C57 C58 C59 C60 0.9(7)
C62 C58 C59 C60 -179.8(5)
C58 C59 C60 C55 1.4(7)
C58 C59 C60 C63 -176.5(5)
C56 C55 C60 C59 -3.4(6)
N45 C55 C60 C59 -176.5(4)
C56 C55 C60 C63 174.5(4)
N45 C55 C60 C63 1.4(6)
